data_4131312
loop_
_publ_author_name
'Jin, Mingoo'
'Seki, Tomohiro'
'Ito, Hajime'

_publ_section_title
;
 Mechano-Responsive Luminescence via Crystal-to-Crystal Phase Transitions
 between Chiral and Non-Chiral Space Groups.
;
_journal_issue 22
_journal_name_full 'Journal of the American Chemical Society'
_journal_page_first 7452
_journal_page_last 7455
_journal_paper_doi 10.1021/jacs.7b04073
_journal_volume 139
_journal_year 2017
_chemical_formula_moiety 'C19 H14 Au N'
_chemical_formula_sum 'C19 H14 Au N'
_chemical_formula_weight 453.29
_space_group_crystal_system triclinic
_space_group_IT_number 2
_space_group_name_Hall '-P 1'
_space_group_name_H-M_alt 'P -1'
_atom_sites_solution_hydrogens geom
_atom_sites_solution_primary direct
_atom_sites_solution_secondary difmap
_cell_angle_alpha 105.287(3)
_cell_angle_beta 98.379(2)
_cell_angle_gamma 110.223(4)
_cell_formula_units_Z 4
_cell_length_a 9.9203(7)
_cell_length_b 13.1108(7)
_cell_length_c 13.2410(11)
_cell_measurement_reflns_used 8953
_cell_measurement_temperature 123
_cell_measurement_theta_max 27.50
_cell_measurement_theta_min 3.13
_cell_volume 1504.51(19)
_computing_cell_refinement 'RAPID AUTO'
_computing_data_collection 'RAPID AUTO (Rigaku, ????)'
_computing_data_reduction 'RAPID AUTO'
_computing_molecular_graphics 'CrystalStructure 4.1'
_computing_publication_material 'CrystalStructure 4.1 (Rigaku, 2014)'
_computing_structure_refinement 'SHELXL2013 (Sheldrick, 2008)'
_computing_structure_solution 'SHELXS2013 (Sheldrick, 2008)'
_diffrn_ambient_temperature 123
_diffrn_detector_area_resol_mean 10.000
_diffrn_measured_fraction_theta_full 0.997
_diffrn_measured_fraction_theta_max 0.991
_diffrn_measurement_device_type 'Rigaku R-AXIS RAPID'
_diffrn_measurement_method \w
_diffrn_radiation_type 'Mo K\a'
_diffrn_radiation_wavelength 0.71075
_diffrn_reflns_av_R_equivalents 0.1053
_diffrn_reflns_Laue_measured_fraction_full 0.997
_diffrn_reflns_Laue_measured_fraction_max 0.991
_diffrn_reflns_limit_h_max 11
_diffrn_reflns_limit_h_min -12
_diffrn_reflns_limit_k_max 17
_diffrn_reflns_limit_k_min -17
_diffrn_reflns_limit_l_max 17
_diffrn_reflns_limit_l_min -17
_diffrn_reflns_number 14812
_diffrn_reflns_point_group_measured_fraction_full 0.997
_diffrn_reflns_point_group_measured_fraction_max 0.991
_diffrn_reflns_theta_full 25.242
_diffrn_reflns_theta_max 27.483
_diffrn_reflns_theta_min 3.136
_diffrn_standards_number 0
_exptl_absorpt_coefficient_mu 9.804
_exptl_absorpt_correction_T_max 0.324
_exptl_absorpt_correction_T_min 0.119
_exptl_absorpt_correction_type multi-scan
_exptl_absorpt_process_details 'ABSCOR (Rigaku, 1995)'
_exptl_crystal_colour colorless
_exptl_crystal_density_diffrn 2.001
_exptl_crystal_density_method 'not measured'
_exptl_crystal_description block
_exptl_crystal_F_000 856.00
_exptl_crystal_size_max 0.214
_exptl_crystal_size_mid 0.151
_exptl_crystal_size_min 0.115
_refine_diff_density_max 3.32
_refine_diff_density_min -4.73
_refine_ls_extinction_method none
_refine_ls_goodness_of_fit_ref 1.131
_refine_ls_hydrogen_treatment constr
_refine_ls_number_parameters 277
_refine_ls_number_reflns 6830
_refine_ls_number_restraints 322
_refine_ls_R_factor_all 0.1464
_refine_ls_R_factor_gt 0.0743
_refine_ls_shift/su_max 0.000
_refine_ls_structure_factor_coef Fsqd
_refine_ls_weighting_details 'w = 1/[\s^2^(Fo^2^)+(0.0866P)^2^+47.4231P] where P=(Fo^2^+2Fc^2^)/3'
_refine_ls_weighting_scheme calc
_refine_ls_wR_factor_gt 0.1751
_refine_ls_wR_factor_ref 0.2566
_reflns_number_gt 3837
_reflns_number_total 6830
_reflns_threshold_expression F^2^>2.0\s(F^2^)
_cod_data_source_file ja7b04073_si_002.cif
_cod_data_source_block 1ac_by_pricking
_cod_original_cell_volume 1504.50(19)
_cod_database_code 4131312

loop_
_space_group_symop_id
_space_group_symop_operation_xyz
1 +X,+Y,+Z
2 -X,-Y,-Z

loop_
_atom_site_label
_atom_site_type_symbol
_atom_site_fract_x
_atom_site_fract_y
_atom_site_fract_z
_atom_site_U_iso_or_equiv
_atom_site_adp_type
_atom_site_occupancy
_atom_site_site_symmetry_order
_atom_site_calc_flag
_atom_site_refinement_flags_posn
_atom_site_refinement_flags_adp
Au1 Au 0.63876(8) 0.87363(6) 0.08401(6) 0.0285(2) Uani 1 1 d . .
Au2 Au 0.62598(8) 0.66852(6) 0.19267(6) 0.0282(2) Uani 1 1 d . .
N39 N 0.8253(18) 1.0228(14) 0.3238(14) 0.0286(16) Uani 1 1 d . U
N41 N 0.7856(18) 0.5938(13) 0.0199(14) 0.0286(16) Uani 1 1 d . U
C3 C 0.9861(5) 1.1841(3) 0.4856(3) 0.0286(16) Uani 1 1 d G U
C4 C 1.0345(6) 1.2297(4) 0.5981(3) 0.0287(16) Uani 1 1 d G U
H4 H 1.1075 1.3064 0.6328 0.034 Uiso 1 1 calc R U
C5 C 0.9763(6) 1.1630(5) 0.6599(3) 0.0289(16) Uani 1 1 d G U
H5 H 1.0094 1.1942 0.7368 0.035 Uiso 1 1 calc R U
C6 C 0.8696(6) 1.0508(5) 0.6091(3) 0.0289(16) Uani 1 1 d G U
H6 H 0.8297 1.0052 0.6513 0.035 Uiso 1 1 calc R U
C7 C 0.8211(5) 1.0052(4) 0.4965(3) 0.0288(16) Uani 1 1 d G U
H7 H 0.7482 0.9285 0.4618 0.035 Uiso 1 1 calc R U
C8 C 0.8794(5) 1.0718(3) 0.4348(3) 0.0287(16) Uani 1 1 d G U
C9 C 1.0592(5) 1.2610(3) 0.4217(4) 0.035(2) Uani 1 1 d G U
C10 C 1.0882(6) 1.3779(3) 0.4600(4) 0.035(2) Uani 1 1 d G U
H10 H 1.0537 1.4075 0.5197 0.042 Uiso 1 1 calc R U
C11 C 1.1678(7) 1.4516(3) 0.4109(5) 0.035(2) Uani 1 1 d G U
H11 H 1.1876 1.5315 0.4371 0.042 Uiso 1 1 calc R U
C12 C 1.2183(6) 1.4083(3) 0.3235(5) 0.035(2) Uani 1 1 d G U
H12 H 1.2727 1.4586 0.2899 0.042 Uiso 1 1 calc R U
C13 C 1.1893(5) 1.2914(3) 0.2852(4) 0.035(2) Uani 1 1 d G U
H13 H 1.2238 1.2618 0.2254 0.042 Uiso 1 1 calc R U
C14 C 1.1097(5) 1.2177(3) 0.3343(4) 0.035(2) Uani 1 1 d G U
H14 H 1.0899 1.1378 0.3081 0.042 Uiso 1 1 calc R U
C15 C 0.5070(5) 0.7831(4) -0.0734(3) 0.032(2) Uani 1 1 d G U
C16 C 0.4287(5) 0.8342(5) -0.1234(4) 0.032(2) Uani 1 1 d G U
H16 H 0.4343 0.9083 -0.0847 0.039 Uiso 1 1 calc R U
C17 C 0.3422(6) 0.7767(5) -0.2298(4) 0.032(2) Uani 1 1 d G U
H17 H 0.2887 0.8116 -0.2640 0.039 Uiso 1 1 calc R U
C18 C 0.3341(6) 0.6682(5) -0.2864(4) 0.033(2) Uani 1 1 d G U
H18 H 0.2750 0.6290 -0.3592 0.039 Uiso 1 1 calc R U
C19 C 0.4123(5) 0.6171(5) -0.2365(3) 0.033(2) Uani 1 1 d G U
H19 H 0.4068 0.5430 -0.2751 0.039 Uiso 1 1 calc R U
C20 C 0.4988(5) 0.6746(4) -0.1300(3) 0.032(2) Uani 1 1 d G U
H20 H 0.5523 0.6397 -0.0958 0.039 Uiso 1 1 calc R U
C21 C 0.5451(5) 0.7269(4) 0.3216(4) 0.034(2) Uani 1 1 d G U
C22 C 0.4767(5) 0.8028(4) 0.3187(4) 0.034(2) Uani 1 1 d G U
H22 H 0.4641 0.8254 0.2566 0.041 Uiso 1 1 calc R U
C23 C 0.4269(5) 0.8458(5) 0.4066(4) 0.034(2) Uani 1 1 d G U
H23 H 0.3801 0.8977 0.4046 0.041 Uiso 1 1 calc R U
C24 C 0.4454(6) 0.8128(5) 0.4974(4) 0.034(2) Uani 1 1 d G U
H24 H 0.4113 0.8422 0.5575 0.041 Uiso 1 1 calc R U
C25 C 0.5138(7) 0.7369(5) 0.5004(4) 0.034(2) Uani 1 1 d G U
H25 H 0.5265 0.7144 0.5625 0.041 Uiso 1 1 calc R U
C26 C 0.5637(6) 0.6940(4) 0.4124(4) 0.034(2) Uani 1 1 d G U
H26 H 0.6104 0.6421 0.4144 0.041 Uiso 1 1 calc R U
C27 C 0.8634(6) 0.5631(3) -0.0546(4) 0.0288(16) Uani 1 1 d G U
C28 C 1.0007(5) 0.6404(4) -0.0549(4) 0.0289(16) Uani 1 1 d G U
C29 C 1.0798(6) 0.6037(5) -0.1244(4) 0.0290(16) Uani 1 1 d G U
H29 H 1.1737 0.6566 -0.1246 0.035 Uiso 1 1 calc R U
C30 C 1.0215(7) 0.4898(5) -0.1937(4) 0.0293(16) Uani 1 1 d G U
H30 H 1.0756 0.4648 -0.2412 0.035 Uiso 1 1 calc R U
C31 C 0.8842(7) 0.4126(4) -0.1934(4) 0.0294(16) Uani 1 1 d G U
H31 H 0.8443 0.3347 -0.2408 0.035 Uiso 1 1 calc R U
C32 C 0.8051(6) 0.4492(4) -0.1239(4) 0.0291(16) Uani 1 1 d G U
H32 H 0.7112 0.3964 -0.1237 0.035 Uiso 1 1 calc R U
C33 C 1.0695(5) 0.7661(4) 0.0217(3) 0.0283(18) Uani 1 1 d G U
C34 C 0.9859(4) 0.8325(3) 0.0328(3) 0.0282(18) Uani 1 1 d G U
H34 H 0.8827 0.7983 -0.0028 0.034 Uiso 1 1 calc R U
C35 C 1.0535(4) 0.9488(3) 0.0960(3) 0.0282(18) Uani 1 1 d G U
H35 H 0.9964 0.9942 0.1036 0.034 Uiso 1 1 calc R U
C36 C 1.2045(4) 0.9988(4) 0.1480(4) 0.0283(18) Uani 1 1 d G U
H36 H 1.2507 1.0783 0.1912 0.034 Uiso 1 1 calc R U
C37 C 1.2881(4) 0.9324(4) 0.1369(4) 0.0285(18) Uani 1 1 d G U
H37 H 1.3913 0.9665 0.1725 0.034 Uiso 1 1 calc R U
C38 C 1.2205(5) 0.8161(4) 0.0737(4) 0.0285(18) Uani 1 1 d G U
H38 H 1.2776 0.7707 0.0661 0.034 Uiso 1 1 calc R U
C40 C 0.764(2) 0.9693(16) 0.2357(16) 0.0286(18) Uani 1 1 d . U
C42 C 0.718(2) 0.6164(16) 0.0802(17) 0.0283(18) Uani 1 1 d . U

loop_
_atom_site_aniso_label
_atom_site_aniso_U_11
_atom_site_aniso_U_22
_atom_site_aniso_U_33
_atom_site_aniso_U_23
_atom_site_aniso_U_13
_atom_site_aniso_U_12
Au1 0.0265(4) 0.0319(4) 0.0225(4) 0.0033(3) 0.0059(3) 0.0111(3)
Au2 0.0259(4) 0.0315(4) 0.0273(5) 0.0064(3) 0.0101(3) 0.0132(3)
N39 0.027(3) 0.028(3) 0.025(4) 0.001(3) 0.007(3) 0.011(3)
N41 0.027(3) 0.022(3) 0.032(4) 0.004(3) 0.006(3) 0.009(3)
C3 0.027(3) 0.029(3) 0.025(3) 0.001(3) 0.007(3) 0.011(3)
C4 0.027(3) 0.029(3) 0.025(4) 0.001(3) 0.007(3) 0.011(3)
C5 0.027(3) 0.029(3) 0.025(4) 0.001(3) 0.007(3) 0.011(3)
C6 0.027(3) 0.029(3) 0.025(3) 0.001(3) 0.007(3) 0.011(3)
C7 0.027(3) 0.029(3) 0.025(3) 0.001(3) 0.007(3) 0.011(3)
C8 0.027(3) 0.029(3) 0.025(3) 0.001(3) 0.007(3) 0.011(3)
C9 0.032(4) 0.031(4) 0.030(4) 0.007(3) 0.000(3) 0.005(4)
C10 0.033(4) 0.032(4) 0.030(4) 0.007(3) 0.000(3) 0.005(4)
C11 0.033(4) 0.032(4) 0.030(4) 0.007(3) 0.000(3) 0.005(4)
C12 0.033(4) 0.031(4) 0.030(4) 0.007(3) 0.000(3) 0.005(4)
C13 0.033(4) 0.031(4) 0.030(4) 0.007(3) 0.000(3) 0.005(4)
C14 0.032(4) 0.031(4) 0.030(4) 0.007(3) 0.000(3) 0.005(4)
C15 0.030(4) 0.024(4) 0.032(5) 0.003(3) 0.001(3) 0.005(3)
C16 0.030(4) 0.024(4) 0.032(5) 0.004(3) 0.001(3) 0.005(3)
C17 0.030(4) 0.024(4) 0.032(5) 0.004(3) 0.001(3) 0.005(3)
C18 0.030(4) 0.024(4) 0.032(5) 0.004(3) 0.001(3) 0.005(3)
C19 0.030(4) 0.024(4) 0.032(5) 0.003(3) 0.001(3) 0.005(3)
C20 0.030(4) 0.024(4) 0.032(5) 0.003(3) 0.001(3) 0.005(3)
C21 0.028(4) 0.038(4) 0.031(4) 0.004(3) 0.010(3) 0.013(3)
C22 0.028(4) 0.038(4) 0.031(4) 0.004(3) 0.010(3) 0.013(3)
C23 0.029(4) 0.038(4) 0.031(4) 0.004(3) 0.010(3) 0.013(3)
C24 0.029(4) 0.038(4) 0.031(4) 0.004(3) 0.010(3) 0.013(3)
C25 0.029(4) 0.038(4) 0.031(4) 0.004(3) 0.010(3) 0.013(3)
C26 0.028(4) 0.038(4) 0.031(4) 0.004(3) 0.010(3) 0.013(3)
C27 0.027(3) 0.023(3) 0.032(4) 0.004(3) 0.007(3) 0.009(3)
C28 0.027(3) 0.023(3) 0.032(4) 0.004(3) 0.007(3) 0.008(3)
C29 0.027(3) 0.023(3) 0.032(4) 0.003(3) 0.007(3) 0.008(3)
C30 0.027(3) 0.023(3) 0.032(4) 0.003(3) 0.007(3) 0.008(3)
C31 0.027(3) 0.023(3) 0.032(4) 0.003(3) 0.007(3) 0.008(3)
C32 0.027(3) 0.023(3) 0.032(4) 0.003(3) 0.007(3) 0.009(3)
C33 0.035(4) 0.034(4) 0.018(4) 0.009(3) 0.007(3) 0.017(4)
C34 0.035(4) 0.034(4) 0.018(4) 0.009(3) 0.007(3) 0.017(4)
C35 0.035(4) 0.034(4) 0.018(4) 0.009(3) 0.007(3) 0.017(4)
C36 0.035(4) 0.034(4) 0.018(4) 0.009(3) 0.007(3) 0.017(4)
C37 0.035(4) 0.034(4) 0.019(4) 0.009(3) 0.007(3) 0.017(4)
C38 0.035(4) 0.034(4) 0.019(4) 0.008(3) 0.007(3) 0.017(4)
C40 0.027(3) 0.028(3) 0.025(4) 0.001(3) 0.007(3) 0.010(3)
C42 0.027(3) 0.022(3) 0.032(4) 0.004(3) 0.006(3) 0.009(3)

loop_
_atom_type_symbol
_atom_type_description
_atom_type_scat_dispersion_real
_atom_type_scat_dispersion_imag
_atom_type_scat_source
C C 0.0033 0.0016
;
International Tables for Crystallography
(Vol. C, Tables 4.2.6.8 and 6.1.1.4)
;
H H 0.0000 0.0000
;
International Tables for Crystallography
(Vol. C, Table 6.1.1.4)
;
Au Au -2.0133 8.8022
;
International Tables for Crystallography
(Vol. C, Tables 4.2.6.8 and 6.1.1.4)
;
N N 0.0061 0.0033
;
International Tables for Crystallography
(Vol. C, Tables 4.2.6.8 and 6.1.1.4)
;

loop_
_geom_angle_atom_site_label_1
_geom_angle_atom_site_label_2
_geom_angle_atom_site_label_3
_geom_angle
C40 Au1 C15 176.6(6)
C40 Au1 Au2 78.9(6)
C15 Au1 Au2 104.21(14)
C42 Au2 C21 175.1(6)
C42 Au2 Au1 84.6(6)
C21 Au2 Au1 97.53(14)
C40 N39 C8 169(2)
C42 N41 C27 178.1(17)
C4 C3 C8 120.0
C4 C3 C9 117.4
C8 C3 C9 122.6
C3 C4 C5 120.0
C6 C5 C4 120.0
C5 C6 C7 120.0
C8 C7 C6 120.0
N39 C8 C7 117.4(7)
N39 C8 C3 122.6(7)
C7 C8 C3 120.0
C10 C9 C14 120.0
C10 C9 C3 118.7
C14 C9 C3 120.9
C9 C10 C11 120.0
C12 C11 C10 120.0
C11 C12 C13 120.0
C12 C13 C14 120.0
C9 C14 C13 120.0
C20 C15 C16 120.0
C20 C15 Au1 121.31(11)
C16 C15 Au1 118.68(11)
C17 C16 C15 120.0
C16 C17 C18 120.0
C19 C18 C17 120.0
C18 C19 C20 120.0
C15 C20 C19 120.0
C26 C21 C22 120.0
C26 C21 Au2 120.37(13)
C22 C21 Au2 119.59(13)
C23 C22 C21 120.0
C24 C23 C22 120.0
C23 C24 C25 120.0
C26 C25 C24 120.0
C25 C26 C21 120.0
C28 C27 C32 120.0
C28 C27 N41 121.8(6)
C32 C27 N41 118.0(6)
C27 C28 C29 120.0
C27 C28 C33 121.4
C29 C28 C33 118.6
C30 C29 C28 120.0
C29 C30 C31 120.0
C30 C31 C32 120.0
C27 C32 C31 120.0
C34 C33 C38 120.0
C34 C33 C28 121.0
C38 C33 C28 118.9
C33 C34 C35 120.0
C36 C35 C34 120.0
C37 C36 C35 120.0
C36 C37 C38 120.0
C33 C38 C37 120.0
N39 C40 Au1 174.9(18)
N41 C42 Au2 173.2(17)

loop_
_geom_bond_atom_site_label_1
_geom_bond_atom_site_label_2
_geom_bond_distance
Au1 C40 2.00(2)
Au1 C15 2.072(4)
Au1 Au2 3.3431(12)
Au2 C42 1.95(2)
Au2 C21 2.068(4)
N39 C40 1.14(2)
N39 C8 1.377(17)
N41 C42 1.16(3)
N41 C27 1.398(18)
C3 C4 1.3899
C3 C8 1.3899
C3 C9 1.5429
C4 C5 1.3901
C5 C6 1.3900
C6 C7 1.3901
C7 C8 1.3899
C9 C10 1.3899
C9 C14 1.3900
C10 C11 1.3901
C11 C12 1.3899
C12 C13 1.3900
C13 C14 1.3901
C15 C20 1.3899
C15 C16 1.3900
C16 C17 1.3899
C17 C18 1.3900
C18 C19 1.3899
C19 C20 1.3900
C21 C26 1.3900
C21 C22 1.3900
C22 C23 1.3900
C23 C24 1.3900
C24 C25 1.3901
C25 C26 1.3899
C27 C28 1.3899
C27 C32 1.3899
C28 C29 1.3900
C28 C33 1.5330
C29 C30 1.3899
C30 C31 1.3900
C31 C32 1.3900
C33 C34 1.3899
C33 C38 1.3900
C34 C35 1.3901
C35 C36 1.3900
C36 C37 1.3899
C37 C38 1.3900
